data_1536536
loop_
_publ_author_name
'Peschel, B.'
'Molinier, M.'
'Babel, D.'

_publ_section_title
;
 Kristallstrukturbestimmungen an vier monoklinen Weberiten Na2 M(II)
 M(III) F7 (M(II)= Fe, Co; M(III)= V, Cr)
;
_journal_name_full 'Zeitschrift fuer Anorganische und Allgemeine Chemie'
_journal_page_first 1573
_journal_page_last 1581
_journal_volume 621
_journal_year 1995
_chemical_formula_sum 'Co Cr F7 Na2'
_chemical_name_systematic 'Na2 (Co Cr F7)'
_space_group_IT_number 15
_symmetry_space_group_name_Hall '-C 2yc'
_symmetry_space_group_name_H-M 'C 1 2/c 1'
_cell_angle_alpha 90
_cell_angle_beta 99.64
_cell_angle_gamma 90
_cell_formula_units_Z 16
_cell_length_a 12.578
_cell_length_b 7.335
_cell_length_c 24.415
_cell_volume 2220.712
_citation_journal_id_ASTM ZAACAB
_cod_data_source_file Peschel_ZAACAB_1995_1798.cif
_cod_data_source_block Co1Cr1F7Na2
_cod_original_formula_sum 'Co1 Cr1 F7 Na2'
_cod_database_code 1536536

loop_
_symmetry_equiv_pos_as_xyz
x,y,z
-x,y,-z+1/2
-x,-y,-z
x,-y,z-1/2
x+1/2,y+1/2,z
-x+1/2,y+1/2,-z+1/2
-x+1/2,-y+1/2,-z
x+1/2,-y+1/2,z-1/2

loop_
_atom_site_label
_atom_site_type_symbol
_atom_site_fract_x
_atom_site_fract_y
_atom_site_fract_z
_atom_site_occupancy
_atom_site_U_iso_or_equiv
F7 F-1 0.0734 0.0032 0.10972 1 0.0
F2 F-1 0.4202 -0.0567 0.20919 1 0.0
Cr1 Cr+3 0.25 0.25 0 1 0.0
Co2 Co+2 0.12674 0.26129 0.12604 1 0.0
F4 F-1 0.2669 -0.1905 0.11092 1 0.0
Na3 Na+1 0.25 0.25 0.5 1 0.0
Na6 Na+1 0.37392 0.5075 0.1218 1 0.0
F9 F-1 0.27899 0.1895 0.15456 1 0.0
Co1 Co+2 0.37749 0.00934 0.12759 1 0.0
Na5 Na+1 0.25308 0.0418 0.25185 1 0.0
F3 F-1 0.4866 0.2128 0.14138 1 0.0
F8 F-1 0.1786 0.5214 0.14141 1 0.0
F1 F-1 0.3356 0.0823 0.04685 1 0.0
F10 F-1 -0.02598 0.331 0.0989 1 0.0
Cr3 Cr+3 0.12643 0.76257 0.12569 1 0.0
Na4 Na+1 0 0.7814 0.25 1 0.0
F13 F-1 0.1657 0.806 0.20372 1 0.0
F11 F-1 0.33 0.457 0.03237 1 0.0
Na2 Na+1 0 0.5 0 1 0.0
F5 F-1 0.143 0.2761 0.0455 1 0.0
Na1 Na+1 0 0 0 1 0.0
F14 F-1 0.0877 0.7211 0.0476 1 0.0
F12 F-1 0.08 0.0621 0.29116 1 0.0
F6 F-1 0.1117 0.2523 0.2067 1 0.0
Cr2 Cr+3 0 0.24986 0.25 1 0.0
